data_1507106
loop_
_publ_author_name
'Payne, Marcia M.'
'Delcamp, Jared H.'
'Parkin, Sean R.'
'Anthony, John E.'

_publ_section_title
;
 Robust, soluble pentacene ethers.
;
_journal_issue 10
_journal_name_full 'Organic letters'
_journal_page_first 1609
_journal_page_last 1612
_journal_paper_doi 10.1021/ol049593z
_journal_volume 6
_journal_year 2004
_chemical_formula_sum 'C48 H54 O4 Si2'
_chemical_formula_weight 751.09
_chemical_name_systematic
; 
 ? 
;
_space_group_IT_number 2
_symmetry_cell_setting triclinic
_symmetry_space_group_name_Hall '-P 1'
_symmetry_space_group_name_H-M 'P -1'
_atom_sites_solution_hydrogens geom
_atom_sites_solution_primary direct
_atom_sites_solution_secondary difmap
_audit_creation_method SHELXL-97
_cell_angle_alpha 73.4580(12)
_cell_angle_beta 83.9330(12)
_cell_angle_gamma 73.3320(12)
_cell_formula_units_Z 1
_cell_length_a 9.5550(2)
_cell_length_b 9.9090(3)
_cell_length_c 11.7600(4)
_cell_measurement_reflns_used 4661
_cell_measurement_temperature 90.0(2)
_cell_measurement_theta_max 27.48
_cell_measurement_theta_min 1.00
_cell_volume 1022.16(5)
_computing_cell_refinement 'SCALEPACK (Otwinowski & Minor, 1997)'
_computing_data_collection 'COLLECT (Nonius, 1998)'
_computing_data_reduction 'DENZO-SMN (Otwinowski & Minor, 1997)'
_computing_molecular_graphics 'XP in Siemens SHELXTL (Sheldrick, 1994)'
_computing_publication_material
;
SHELX97-2 (Sheldrick, 1997) and local procedures
;
_computing_structure_refinement 'SHELXL-97 (Sheldrick, 1997)'
_computing_structure_solution 'SHELXS-97 (Sheldrick, 1990)'
_diffrn_ambient_temperature 90.0(2)
_diffrn_detector_area_resol_mean 18
_diffrn_measured_fraction_theta_full 0.999
_diffrn_measured_fraction_theta_max 0.999
_diffrn_measurement_device_type 'Nonius KappaCCD diffractometer'
_diffrn_measurement_method '\w scans at fixed \c = 55\%'
_diffrn_radiation_monochromator graphite
_diffrn_radiation_source 'fine-focus sealed tube'
_diffrn_radiation_type MoK\a
_diffrn_radiation_wavelength 0.71073
_diffrn_reflns_av_R_equivalents 0.0324
_diffrn_reflns_av_sigmaI/netI 0.0471
_diffrn_reflns_limit_h_max 12
_diffrn_reflns_limit_h_min -12
_diffrn_reflns_limit_k_max 12
_diffrn_reflns_limit_k_min -12
_diffrn_reflns_limit_l_max 15
_diffrn_reflns_limit_l_min -15
_diffrn_reflns_number 9309
_diffrn_reflns_theta_full 27.50
_diffrn_reflns_theta_max 27.50
_diffrn_reflns_theta_min 1.81
_diffrn_standards_decay_% <1
_exptl_absorpt_coefficient_mu 0.131
_exptl_absorpt_correction_T_max 0.9871
_exptl_absorpt_correction_T_min 0.9557
_exptl_absorpt_correction_type multi-scan
_exptl_absorpt_process_details 'Scalepack (Otwinowski & Minor)'
_exptl_crystal_colour 'very dark blue/red'
_exptl_crystal_density_diffrn 1.220
_exptl_crystal_density_method 'not measured'
_exptl_crystal_description block
_exptl_crystal_F_000 402
_exptl_crystal_size_max 0.35
_exptl_crystal_size_mid 0.30
_exptl_crystal_size_min 0.10
_refine_diff_density_max 0.357
_refine_diff_density_min -0.242
_refine_diff_density_rms 0.054
_refine_ls_extinction_method none
_refine_ls_goodness_of_fit_ref 1.052
_refine_ls_hydrogen_treatment mixed
_refine_ls_matrix_type full
_refine_ls_number_parameters 250
_refine_ls_number_reflns 4692
_refine_ls_number_restraints 0
_refine_ls_restrained_S_all 1.052
_refine_ls_R_factor_all 0.0621
_refine_ls_R_factor_gt 0.0422
_refine_ls_shift/su_max 0.002
_refine_ls_shift/su_mean 0.000
_refine_ls_structure_factor_coef Fsqd
_refine_ls_weighting_details 'calc w=1/[\s^2^(Fo^2^)+(0.0655P)^2^+0.1443P] where P=(Fo^2^+2Fc^2^)/3'
_refine_ls_weighting_scheme calc
_refine_ls_wR_factor_gt 0.1115
_refine_ls_wR_factor_ref 0.1210
_reflns_number_gt 3589
_reflns_number_total 4692
_reflns_threshold_expression >2sigma(I)
_cod_data_source_file ol049593zsi20040304_025733.cif
_cod_data_source_block k03062
_cod_database_code 1507106

loop_
_symmetry_equiv_pos_as_xyz
'x, y, z'
'-x, -y, -z'

loop_
_atom_site_label
_atom_site_type_symbol
_atom_site_fract_x
_atom_site_fract_y
_atom_site_fract_z
_atom_site_U_iso_or_equiv
_atom_site_adp_type
_atom_site_occupancy
_atom_site_symmetry_multiplicity
_atom_site_calc_flag
_atom_site_refinement_flags
Si1 Si -0.20230(4) 0.29392(4) 0.37858(3) 0.01687(13) Uani 1 1 d .
O1 O 0.57989(11) 0.34099(12) 0.04996(9) 0.0223(3) Uani 1 1 d .
O2 O 0.67159(11) 0.25226(12) -0.16196(9) 0.0235(3) Uani 1 1 d .
C1 C -0.05050(15) 0.05157(15) 0.10190(12) 0.0162(3) Uani 1 1 d .
C2 C 0.08067(15) 0.07636(15) 0.04226(12) 0.0159(3) Uani 1 1 d .
C3 C 0.16374(15) 0.14964(15) 0.08212(12) 0.0175(3) Uani 1 1 d .
H3 H 0.1316 0.1823 0.1513 0.021 Uiso 1 1 calc R
C4 C 0.29098(16) 0.17561(15) 0.02359(12) 0.0167(3) Uani 1 1 d .
C5 C 0.37614(16) 0.24895(15) 0.06458(13) 0.0188(3) Uani 1 1 d .
H5 H 0.3455 0.2811 0.1342 0.023 Uiso 1 1 calc R
C6 C 0.49975(16) 0.27319(15) 0.00547(13) 0.0185(3) Uani 1 1 d .
C7 C 0.70069(16) 0.36848(16) -0.01833(13) 0.0219(3) Uani 1 1 d .
H7 H 0.7561 0.4198 0.0070 0.026 Uiso 1 1 calc R
C8 C 0.74324(17) 0.32765(16) -0.11634(14) 0.0219(3) Uani 1 1 d .
H8 H 0.8276 0.3511 -0.1580 0.026 Uiso 1 1 calc R
C9 C 0.54635(16) 0.22679(16) -0.10068(13) 0.0184(3) Uani 1 1 d .
C10 C 0.47073(16) 0.15586(15) -0.14189(13) 0.0178(3) Uani 1 1 d .
H10 H 0.5045 0.1250 -0.2117 0.021 Uiso 1 1 calc R
C11 C 0.34010(15) 0.12629(15) -0.08196(12) 0.0161(3) Uani 1 1 d .
C12 C 0.26059(15) 0.05271(15) -0.12092(12) 0.0172(3) Uani 1 1 d .
H12 H 0.2942 0.0196 -0.1898 0.021 Uiso 1 1 calc R
C13 C 0.13103(15) 0.02489(15) -0.06213(12) 0.0159(3) Uani 1 1 d .
C14 C -0.10486(15) 0.11363(15) 0.19947(12) 0.0171(3) Uani 1 1 d .
C15 C -0.15045(15) 0.17612(16) 0.27586(13) 0.0186(3) Uani 1 1 d .
C16 C -0.39266(16) 0.29627(17) 0.44148(13) 0.0216(3) Uani 1 1 d .
H16 H -0.4140 0.3580 0.4986 0.026 Uiso 1 1 calc R
C17 C -0.50910(18) 0.3676(2) 0.34588(16) 0.0396(5) Uani 1 1 d .
H17A H -0.4858 0.3164 0.2834 0.059 Uiso 1 1 calc R
H17B H -0.5105 0.4704 0.3116 0.059 Uiso 1 1 calc R
H17C H -0.6052 0.3614 0.3817 0.059 Uiso 1 1 calc R
C18 C -0.40525(19) 0.14407(19) 0.51181(17) 0.0356(4) Uani 1 1 d .
H18A H -0.5047 0.1513 0.5452 0.053 Uiso 1 1 calc R
H18B H -0.3354 0.1040 0.5763 0.053 Uiso 1 1 calc R
H18C H -0.3837 0.0796 0.4590 0.053 Uiso 1 1 calc R
C19 C -0.06534(16) 0.20871(16) 0.50093(13) 0.0196(3) Uani 1 1 d .
H19 H -0.0664 0.1039 0.5303 0.024 Uiso 1 1 calc R
C20 C -0.10482(18) 0.27055(18) 0.60923(13) 0.0256(4) Uani 1 1 d .
H20A H -0.0372 0.2109 0.6730 0.038 Uiso 1 1 calc R
H20B H -0.2050 0.2688 0.6365 0.038 Uiso 1 1 calc R
H20C H -0.0976 0.3715 0.5874 0.038 Uiso 1 1 calc R
C21 C 0.09247(17) 0.20667(18) 0.45810(14) 0.0258(4) Uani 1 1 d .
H21A H 0.1026 0.3066 0.4350 0.039 Uiso 1 1 calc R
H21B H 0.1162 0.1655 0.3897 0.039 Uiso 1 1 calc R
H21C H 0.1593 0.1465 0.5223 0.039 Uiso 1 1 calc R
C22 C -0.20123(16) 0.48412(16) 0.28632(13) 0.0195(3) Uani 1 1 d .
H22 H -0.2855 0.5182 0.2321 0.023 Uiso 1 1 calc R
C23 C -0.06480(18) 0.49546(17) 0.20654(15) 0.0275(4) Uani 1 1 d .
H23A H -0.0795 0.5956 0.1559 0.041 Uiso 1 1 calc R
H23B H -0.0480 0.4277 0.1568 0.041 Uiso 1 1 calc R
H23C H 0.0201 0.4703 0.2560 0.041 Uiso 1 1 calc R
C24 C -0.23153(19) 0.59031(17) 0.36468(14) 0.0272(4) Uani 1 1 d .
H24A H -0.1501 0.5630 0.4182 0.041 Uiso 1 1 calc R
H24B H -0.3220 0.5856 0.4114 0.041 Uiso 1 1 calc R
H24C H -0.2417 0.6901 0.3144 0.041 Uiso 1 1 calc R

loop_
_atom_site_aniso_label
_atom_site_aniso_U_11
_atom_site_aniso_U_22
_atom_site_aniso_U_33
_atom_site_aniso_U_23
_atom_site_aniso_U_13
_atom_site_aniso_U_12
Si1 0.0185(2) 0.0202(2) 0.0144(2) -0.00899(16) 0.00372(15) -0.00622(16)
O1 0.0217(6) 0.0295(6) 0.0209(6) -0.0114(5) 0.0034(4) -0.0117(5)
O2 0.0225(6) 0.0320(6) 0.0215(6) -0.0120(5) 0.0067(4) -0.0135(5)
C1 0.0194(7) 0.0149(7) 0.0127(7) -0.0043(6) 0.0016(6) -0.0025(6)
C2 0.0196(7) 0.0142(7) 0.0121(7) -0.0035(6) 0.0001(6) -0.0020(6)
C3 0.0213(8) 0.0170(7) 0.0135(7) -0.0062(6) 0.0017(6) -0.0029(6)
C4 0.0194(7) 0.0153(7) 0.0144(7) -0.0048(6) -0.0006(6) -0.0021(6)
C5 0.0226(8) 0.0195(8) 0.0153(7) -0.0086(6) 0.0014(6) -0.0039(6)
C6 0.0206(8) 0.0172(7) 0.0175(7) -0.0043(6) -0.0026(6) -0.0044(6)
C7 0.0204(8) 0.0235(8) 0.0225(8) -0.0042(6) -0.0003(6) -0.0093(6)
C8 0.0208(8) 0.0237(8) 0.0223(8) -0.0047(6) 0.0007(6) -0.0092(6)
C9 0.0172(7) 0.0184(7) 0.0163(7) -0.0025(6) 0.0025(6) -0.0031(6)
C10 0.0206(7) 0.0190(7) 0.0134(7) -0.0060(6) 0.0023(6) -0.0042(6)
C11 0.0180(7) 0.0154(7) 0.0126(7) -0.0029(6) 0.0006(6) -0.0019(6)
C12 0.0213(8) 0.0166(7) 0.0129(7) -0.0058(6) 0.0021(6) -0.0031(6)
C13 0.0200(7) 0.0143(7) 0.0117(7) -0.0034(5) 0.0003(6) -0.0022(6)
C14 0.0164(7) 0.0189(7) 0.0156(7) -0.0036(6) 0.0006(6) -0.0056(6)
C15 0.0196(8) 0.0208(8) 0.0173(7) -0.0062(6) 0.0021(6) -0.0083(6)
C16 0.0220(8) 0.0274(8) 0.0197(8) -0.0138(7) 0.0072(6) -0.0087(6)
C17 0.0209(9) 0.0709(14) 0.0285(10) -0.0170(9) 0.0033(7) -0.0125(9)
C18 0.0302(9) 0.0332(10) 0.0482(12) -0.0176(9) 0.0184(8) -0.0163(8)
C19 0.0244(8) 0.0196(8) 0.0156(7) -0.0062(6) 0.0008(6) -0.0061(6)
C20 0.0309(9) 0.0311(9) 0.0158(8) -0.0091(7) -0.0004(6) -0.0072(7)
C21 0.0219(8) 0.0318(9) 0.0235(8) -0.0103(7) -0.0010(6) -0.0040(7)
C22 0.0207(8) 0.0211(8) 0.0173(7) -0.0066(6) -0.0006(6) -0.0054(6)
C23 0.0281(9) 0.0245(9) 0.0258(9) -0.0020(7) 0.0045(7) -0.0076(7)
C24 0.0398(10) 0.0202(8) 0.0232(8) -0.0070(7) -0.0006(7) -0.0092(7)

loop_
_atom_type_symbol
_atom_type_description
_atom_type_scat_dispersion_real
_atom_type_scat_dispersion_imag
_atom_type_scat_source
C C 0.0033 0.0016 'International Tables Vol C Tables 4.2.6.8 and 6.1.1.4'
H H 0.0000 0.0000 'International Tables Vol C Tables 4.2.6.8 and 6.1.1.4'
O O 0.0106 0.0060 'International Tables Vol C Tables 4.2.6.8 and 6.1.1.4'
Si Si 0.0817 0.0704 'International Tables Vol C Tables 4.2.6.8 and 6.1.1.4'

loop_
_geom_angle_atom_site_label_1
_geom_angle_atom_site_label_2
_geom_angle_atom_site_label_3
_geom_angle
_geom_angle_site_symmetry_1
_geom_angle_site_symmetry_3
C15 Si1 C16 110.01(7) . .
C15 Si1 C19 105.66(7) . .
C16 Si1 C19 110.18(7) . .
C15 Si1 C22 106.06(6) . .
C16 Si1 C22 109.01(7) . .
C19 Si1 C22 115.72(7) . .
C6 O1 C7 115.38(11) . .
C9 O2 C8 115.73(11) . .
C13 C1 C2 121.07(13) 2 .
C13 C1 C14 120.31(13) 2 .
C2 C1 C14 118.52(13) . .
C3 C2 C1 121.79(13) . .
C3 C2 C13 118.83(13) . .
C1 C2 C13 119.39(13) . .
C4 C3 C2 122.09(13) . .
C4 C3 H3 119.0 . .
C2 C3 H3 119.0 . .
C3 C4 C5 122.13(13) . .
C3 C4 C11 119.11(13) . .
C5 C4 C11 118.76(13) . .
C6 C5 C4 120.87(13) . .
C6 C5 H5 119.6 . .
C4 C5 H5 119.6 . .
C5 C6 O1 118.73(13) . .
C5 C6 C9 120.15(14) . .
O1 C6 C9 121.11(13) . .
C8 C7 O1 123.76(14) . .
C8 C7 H7 118.1 . .
O1 C7 H7 118.1 . .
C7 C8 O2 123.41(14) . .
C7 C8 H8 118.3 . .
O2 C8 H8 118.3 . .
C10 C9 O2 118.42(13) . .
C10 C9 C6 121.11(13) . .
O2 C9 C6 120.46(13) . .
C9 C10 C11 120.89(13) . .
C9 C10 H10 119.6 . .
C11 C10 H10 119.6 . .
C12 C11 C10 122.50(13) . .
C12 C11 C4 119.29(13) . .
C10 C11 C4 118.21(13) . .
C11 C12 C13 122.33(13) . .
C11 C12 H12 118.8 . .
C13 C12 H12 118.8 . .
C12 C13 C1 122.12(13) . 2
C12 C13 C2 118.35(13) . .
C1 C13 C2 119.53(13) 2 .
C15 C14 C1 175.02(15) . .
C14 C15 Si1 170.18(13) . .
C18 C16 C17 110.87(14) . .
C18 C16 Si1 112.40(11) . .
C17 C16 Si1 112.37(10) . .
C18 C16 H16 106.9 . .
C17 C16 H16 106.9 . .
Si1 C16 H16 106.9 . .
C16 C17 H17A 109.5 . .
C16 C17 H17B 109.5 . .
H17A C17 H17B 109.5 . .
C16 C17 H17C 109.5 . .
H17A C17 H17C 109.5 . .
H17B C17 H17C 109.5 . .
C16 C18 H18A 109.5 . .
C16 C18 H18B 109.5 . .
H18A C18 H18B 109.5 . .
C16 C18 H18C 109.5 . .
H18A C18 H18C 109.5 . .
H18B C18 H18C 109.5 . .
C20 C19 C21 110.60(13) . .
C20 C19 Si1 114.62(10) . .
C21 C19 Si1 113.70(10) . .
C20 C19 H19 105.7 . .
C21 C19 H19 105.7 . .
Si1 C19 H19 105.7 . .
C19 C20 H20A 109.5 . .
C19 C20 H20B 109.5 . .
H20A C20 H20B 109.5 . .
C19 C20 H20C 109.5 . .
H20A C20 H20C 109.5 . .
H20B C20 H20C 109.5 . .
C19 C21 H21A 109.5 . .
C19 C21 H21B 109.5 . .
H21A C21 H21B 109.5 . .
C19 C21 H21C 109.5 . .
H21A C21 H21C 109.5 . .
H21B C21 H21C 109.5 . .
C23 C22 C24 110.73(13) . .
C23 C22 Si1 115.71(10) . .
C24 C22 Si1 110.78(10) . .
C23 C22 H22 106.3 . .
C24 C22 H22 106.3 . .
Si1 C22 H22 106.3 . .
C22 C23 H23A 109.5 . .
C22 C23 H23B 109.5 . .
H23A C23 H23B 109.5 . .
C22 C23 H23C 109.5 . .
H23A C23 H23C 109.5 . .
H23B C23 H23C 109.5 . .
C22 C24 H24A 109.5 . .
C22 C24 H24B 109.5 . .
H24A C24 H24B 109.5 . .
C22 C24 H24C 109.5 . .
H24A C24 H24C 109.5 . .
H24B C24 H24C 109.5 . .

loop_
_geom_bond_atom_site_label_1
_geom_bond_atom_site_label_2
_geom_bond_distance
_geom_bond_site_symmetry_2
Si1 C15 1.8471(15) .
Si1 C16 1.8861(15) .
Si1 C19 1.8889(15) .
Si1 C22 1.8904(15) .
O1 C6 1.3752(18) .
O1 C7 1.3825(17) .
O2 C9 1.3793(17) .
O2 C8 1.3834(18) .
C1 C13 1.413(2) 2
C1 C2 1.420(2) .
C1 C14 1.4343(19) .
C2 C3 1.407(2) .
C2 C13 1.4456(19) .
C3 C4 1.386(2) .
C3 H3 0.9500 .
C4 C5 1.430(2) .
C4 C11 1.4459(19) .
C5 C6 1.353(2) .
C5 H5 0.9500 .
C6 C9 1.435(2) .
C7 C8 1.315(2) .
C7 H7 0.9500 .
C8 H8 0.9500 .
C9 C10 1.345(2) .
C10 C11 1.4306(19) .
C10 H10 0.9500 .
C11 C12 1.378(2) .
C12 C13 1.4117(19) .
C12 H12 0.9500 .
C13 C1 1.413(2) 2
C14 C15 1.208(2) .
C16 C18 1.532(2) .
C16 C17 1.537(2) .
C16 H16 1.0000 .
C17 H17A 0.9800 .
C17 H17B 0.9800 .
C17 H17C 0.9800 .
C18 H18A 0.9800 .
C18 H18B 0.9800 .
C18 H18C 0.9800 .
C19 C20 1.533(2) .
C19 C21 1.535(2) .
C19 H19 1.0000 .
C20 H20A 0.9800 .
C20 H20B 0.9800 .
C20 H20C 0.9800 .
C21 H21A 0.9800 .
C21 H21B 0.9800 .
C21 H21C 0.9800 .
C22 C23 1.536(2) .
C22 C24 1.537(2) .
C22 H22 1.0000 .
C23 H23A 0.9800 .
C23 H23B 0.9800 .
C23 H23C 0.9800 .
C24 H24A 0.9800 .
C24 H24B 0.9800 .
C24 H24C 0.9800 .

loop_
_geom_torsion_atom_site_label_1
_geom_torsion_atom_site_label_2
_geom_torsion_atom_site_label_3
_geom_torsion_atom_site_label_4
_geom_torsion
_geom_torsion_site_symmetry_1
_geom_torsion_site_symmetry_4
C13 C1 C2 C3 -178.67(13) 2 .
C14 C1 C2 C3 5.1(2) . .
C13 C1 C2 C13 1.2(2) 2 .
C14 C1 C2 C13 -175.05(12) . .
C1 C2 C3 C4 -179.27(13) . .
C13 C2 C3 C4 0.9(2) . .
C2 C3 C4 C5 -179.45(13) . .
C2 C3 C4 C11 0.1(2) . .
C3 C4 C5 C6 -179.83(13) . .
C11 C4 C5 C6 0.6(2) . .
C4 C5 C6 O1 -178.43(12) . .
C4 C5 C6 C9 0.8(2) . .
C7 O1 C6 C5 -176.93(13) . .
C7 O1 C6 C9 3.90(19) . .
C6 O1 C7 C8 -3.3(2) . .
O1 C7 C8 O2 -0.1(2) . .
C9 O2 C8 C7 2.7(2) . .
C8 O2 C9 C10 179.01(13) . .
C8 O2 C9 C6 -1.94(19) . .
C5 C6 C9 C10 -1.5(2) . .
O1 C6 C9 C10 177.63(13) . .
C5 C6 C9 O2 179.44(13) . .
O1 C6 C9 O2 -1.4(2) . .
O2 C9 C10 C11 179.95(12) . .
C6 C9 C10 C11 0.9(2) . .
C9 C10 C11 C12 -179.37(14) . .
C9 C10 C11 C4 0.4(2) . .
C3 C4 C11 C12 -1.0(2) . .
C5 C4 C11 C12 178.64(13) . .
C3 C4 C11 C10 179.22(12) . .
C5 C4 C11 C10 -1.2(2) . .
C10 C11 C12 C13 -179.43(13) . .
C4 C11 C12 C13 0.8(2) . .
C11 C12 C13 C1 -179.51(13) . 2
C11 C12 C13 C2 0.2(2) . .
C3 C2 C13 C12 -1.1(2) . .
C1 C2 C13 C12 179.08(12) . .
C3 C2 C13 C1 178.69(13) . 2
C1 C2 C13 C1 -1.2(2) . 2
C13 C1 C14 C15 -120.7(17) 2 .
C2 C1 C14 C15 55.5(18) . .
C1 C14 C15 Si1 -30(2) . .
C16 Si1 C15 C14 147.1(8) . .
C19 Si1 C15 C14 -94.0(8) . .
C22 Si1 C15 C14 29.3(8) . .
C15 Si1 C16 C18 60.80(13) . .
C19 Si1 C16 C18 -55.31(13) . .
C22 Si1 C16 C18 176.70(11) . .
C15 Si1 C16 C17 -65.10(13) . .
C19 Si1 C16 C17 178.80(12) . .
C22 Si1 C16 C17 50.80(14) . .
C15 Si1 C19 C20 -168.40(11) . .
C16 Si1 C19 C20 -49.60(13) . .
C22 Si1 C19 C20 74.61(12) . .
C15 Si1 C19 C21 63.01(12) . .
C16 Si1 C19 C21 -178.19(10) . .
C22 Si1 C19 C21 -53.99(13) . .
C15 Si1 C22 C23 -48.56(13) . .
C16 Si1 C22 C23 -166.97(11) . .
C19 Si1 C22 C23 68.21(13) . .
C15 Si1 C22 C24 -175.65(10) . .
C16 Si1 C22 C24 65.94(12) . .
C19 Si1 C22 C24 -58.87(12) . .
